data_4345770
loop_
_publ_author_name
'Savva, Maria'
'Skordi, Katerina'
'Fournet, Adeline D.'
'Thuijs, Annaliese E.'
'Christou, George'
'Perlepes, Spyros P.'
'Papatriantafyllopoulou, Constantina'
'Tasiopoulos, Anastasios J.'

_publ_section_title
;
 Heterometallic Mn(III)4Ln2 (Ln = Dy, Gd, Tb) Cross-Shaped Clusters and
 Their Homometallic Mn(III)4Mn(II)2 Analogues.
;
_journal_issue 10
_journal_name_full 'Inorganic chemistry'
_journal_page_first 5657
_journal_page_last 5668
_journal_paper_doi 10.1021/acs.inorgchem.7b00191
_journal_volume 56
_journal_year 2017
_chemical_formula_sum 'C50 H42 Gd2 Mn4 N12 O32'
_chemical_formula_weight 1857.19
_chemical_melting_point 'C50 H42 Gd2 Mn4 N10 O26, 2(N O3)'
_chemical_name_systematic
; 
 ? 
;
_space_group_IT_number 148
_symmetry_cell_setting trigonal
_symmetry_space_group_name_Hall '-R 3'
_symmetry_space_group_name_H-M 'R -3 :H'
_atom_sites_solution_hydrogens geom
_atom_sites_solution_primary direct
_atom_sites_solution_secondary difmap
_audit_creation_method SHELXL-97
_cell_angle_alpha 90.00
_cell_angle_beta 90.00
_cell_angle_gamma 120.00
_cell_formula_units_Z 9
_cell_length_a 37.2321(12)
_cell_length_b 37.2321(12)
_cell_length_c 24.4488(9)
_cell_measurement_reflns_used 6599
_cell_measurement_temperature 100(2)
_cell_measurement_theta_max 28.6609
_cell_measurement_theta_min 2.8892
_cell_volume 29351.0(17)
_computing_cell_refinement 'CrysAlis RED'
_computing_data_collection 'CrysAlis CCD'
_computing_data_reduction 'CrysAlis RED'
_computing_molecular_graphics
;
 DIAMOND (Brandenburg, 2006)
 MERCURY (Bruno et al. 2002)
;
_computing_publication_material 'WINGX (Farrugia, 1999)'
_computing_structure_refinement 'SHELXL-97 (Sheldrick, 1997)'
_computing_structure_solution 'SHELXL-97 (Sheldrick, 1997)'
_diffrn_ambient_temperature 100(2)
_diffrn_detector_area_resol_mean 10.4223
_diffrn_measured_fraction_theta_full 0.997
_diffrn_measured_fraction_theta_max 0.997
_diffrn_measurement_device_type 'SuperNova, Dual, Cu at zero, Atlas'
_diffrn_measurement_method '\w scans'
_diffrn_radiation_monochromator mirror
_diffrn_radiation_source 'SuperNova (Mo) X-ray Source'
_diffrn_radiation_type MoK\a
_diffrn_radiation_wavelength 0.71073
_diffrn_reflns_av_R_equivalents 0.0532
_diffrn_reflns_av_sigmaI/netI 0.0562
_diffrn_reflns_limit_h_max 23
_diffrn_reflns_limit_h_min -44
_diffrn_reflns_limit_k_max 44
_diffrn_reflns_limit_k_min -43
_diffrn_reflns_limit_l_max 28
_diffrn_reflns_limit_l_min -29
_diffrn_reflns_number 20053
_diffrn_reflns_theta_full 25.00
_diffrn_reflns_theta_max 25.00
_diffrn_reflns_theta_min 2.89
_exptl_absorpt_coefficient_mu 1.428
_exptl_absorpt_correction_T_max 1.00000
_exptl_absorpt_correction_T_min 0.87757
_exptl_absorpt_correction_type multi-scan
_exptl_absorpt_process_details 'Empirical absorption correction (CrysAlis RED, Oxford Diffraction)'
_exptl_crystal_colour red
_exptl_crystal_density_diffrn 0.946
_exptl_crystal_density_method 'not measured'
_exptl_crystal_description polyhedral
_exptl_crystal_F_000 8188
_exptl_crystal_size_max 0.08
_exptl_crystal_size_mid 0.06
_exptl_crystal_size_min 0.05
_platon_squeeze_details
;
;
_refine_diff_density_max 2.377
_refine_diff_density_min -1.583
_refine_diff_density_rms 0.146
_refine_ls_extinction_method none
_refine_ls_goodness_of_fit_ref 0.990
_refine_ls_hydrogen_treatment mixed
_refine_ls_matrix_type full
_refine_ls_number_parameters 441
_refine_ls_number_reflns 11446
_refine_ls_number_restraints 9
_refine_ls_restrained_S_all 1.010
_refine_ls_R_factor_all 0.0791
_refine_ls_R_factor_gt 0.0694
_refine_ls_shift/su_max 0.007
_refine_ls_shift/su_mean 0.000
_refine_ls_structure_factor_coef Fsqd
_refine_ls_weighting_details 'calc w=1/[\s^2^(Fo^2^)+(0.1263P)^2^+0.0000P] where P=(Fo^2^+2Fc^2^)/3'
_refine_ls_weighting_scheme calc
_refine_ls_wR_factor_gt 0.1791
_refine_ls_wR_factor_ref 0.1927
_reflns_number_gt 8690
_reflns_number_total 11446
_reflns_threshold_expression >2sigma(I)
_cod_data_source_file ic7b00191_si_002.cif
_cod_data_source_block shelxl
_cod_depositor_comments
;
The following automatic conversions were performed:

'_symmetry_cell_setting' value 'Trigonal' changed to 'trigonal'
according to
/home/data/users/saulius/crontab/automatic-downloads/rss-feeds/ACS/lib/dictionaries/cif_core.dic
dictionary named 'cif_core.dic' version 2.4.2 from 2011-04-26.

Automatic conversion script
Id: cif_fix_values 4973 2017-02-22 13:04:09Z antanas 

 Adding full bibliography for 4345768--4345770.cif.
;
_cod_original_sg_symbol_H-M 'R -3'
_cod_database_code 4345770

loop_
_symmetry_equiv_pos_as_xyz
'x, y, z'
'-y, x-y, z'
'-x+y, -x, z'
'x+2/3, y+1/3, z+1/3'
'-y+2/3, x-y+1/3, z+1/3'
'-x+y+2/3, -x+1/3, z+1/3'
'x+1/3, y+2/3, z+2/3'
'-y+1/3, x-y+2/3, z+2/3'
'-x+y+1/3, -x+2/3, z+2/3'
'-x, -y, -z'
'y, -x+y, -z'
'x-y, x, -z'
'-x+2/3, -y+1/3, -z+1/3'
'y+2/3, -x+y+1/3, -z+1/3'
'x-y+2/3, x+1/3, -z+1/3'
'-x+1/3, -y+2/3, -z+2/3'
'y+1/3, -x+y+2/3, -z+2/3'
'x-y+1/3, x+2/3, -z+2/3'

loop_
_atom_site_label
_atom_site_type_symbol
_atom_site_fract_x
_atom_site_fract_y
_atom_site_fract_z
_atom_site_U_iso_or_equiv
_atom_site_adp_type
_atom_site_occupancy
_atom_site_symmetry_multiplicity
_atom_site_calc_flag
_atom_site_refinement_flags
_atom_site_disorder_assembly
_atom_site_disorder_group
Gd1 Gd 0.762031(8) 0.031375(8) 0.748730(10) 0.07007(15) Uani 1 1 d . . .
Mn1 Mn 0.80823(2) 0.12680(2) 0.68812(3) 0.0629(2) Uani 1 1 d . . .
Mn2 Mn 0.84705(2) 0.12726(2) 0.55702(3) 0.0662(2) Uani 1 1 d . . .
O1 O 0.82809(11) 0.18158(11) 0.70797(12) 0.0680(8) Uani 1 1 d . . .
O2 O 0.78919(11) 0.10353(11) 0.76023(12) 0.0660(8) Uani 1 1 d . . .
O3 O 0.84274(10) 0.08289(10) 0.59770(13) 0.0674(8) Uani 1 1 d . . .
O4 O 0.85011(11) 0.17133(10) 0.51719(13) 0.0697(8) Uani 1 1 d D . .
O5 O 0.74614(11) 0.10921(10) 0.66248(13) 0.0683(8) Uani 1 1 d . . .
O6 O 0.71521(11) 0.04709(11) 0.70201(14) 0.0717(9) Uani 1 1 d . . .
O7 O 0.70020(13) -0.03422(12) 0.71655(15) 0.0802(10) Uani 1 1 d . . .
O8 O 0.69070(13) -0.00876(12) 0.79110(15) 0.0829(10) Uani 1 1 d . . .
O9 O 0.63771(15) -0.05875(15) 0.74891(18) 0.0996(13) Uani 1 1 d . . .
O10 O 0.76309(16) -0.02210(14) 0.80181(17) 0.0972(12) Uani 1 1 d . . .
O11 O 0.83359(15) 0.05558(16) 0.7742(2) 0.1035(13) Uani 1 1 d . . .
O12 O 0.85699(14) 0.09962(14) 0.48378(15) 0.0938(12) Uani 1 1 d D . .
O16 O 0.79990(11) 0.07183(10) 0.67303(12) 0.0655(8) Uani 1 1 d . . .
N1 N 0.78041(15) -0.00601(14) 0.6751(2) 0.0788(12) Uani 1 1 d . . .
N2 N 0.78369(14) 0.08589(13) 0.54704(16) 0.0690(10) Uani 1 1 d . . .
N3 N 0.91159(14) 0.16675(14) 0.55835(16) 0.0705(10) Uani 1 1 d . . .
N4 N 0.76189(15) 0.05624(15) 0.84776(17) 0.0770(11) Uani 1 1 d . . .
N5 N 0.67530(17) -0.03462(16) 0.75128(19) 0.0842(13) Uani 1 1 d . . .
C1 C 0.7737(2) -0.0453(2) 0.6788(3) 0.0983(19) Uani 1 1 d . . .
H1 H 0.7614 -0.0602 0.7105 0.118 Uiso 1 1 calc R . .
C2 C 0.7837(3) -0.0641(2) 0.6397(3) 0.108(2) Uani 1 1 d . . .
H2 H 0.7776 -0.0914 0.6444 0.130 Uiso 1 1 calc R . .
C3 C 0.8030(2) -0.04281(19) 0.5927(3) 0.0931(18) Uani 1 1 d . . .
H3 H 0.8108 -0.0552 0.5656 0.112 Uiso 1 1 calc R . .
C4 C 0.8106(2) -0.00321(19) 0.5866(2) 0.0810(14) Uani 1 1 d . . .
H4 H 0.8233 0.0118 0.5551 0.097 Uiso 1 1 calc R . .
C5 C 0.79906(17) 0.01439(17) 0.6287(2) 0.0720(12) Uani 1 1 d . . .
C6 C 0.80404(16) 0.05733(15) 0.6215(2) 0.0679(11) Uani 1 1 d . . .
C7 C 0.77030(16) 0.05480(15) 0.5828(2) 0.0663(12) Uani 1 1 d . . .
C8 C 0.72974(17) 0.02357(17) 0.5844(2) 0.0728(13) Uani 1 1 d . . .
H8 H 0.7210 0.0024 0.6101 0.087 Uiso 1 1 calc R . .
C9 C 0.70190(18) 0.02415(17) 0.5470(2) 0.0751(13) Uani 1 1 d . . .
H9 H 0.6743 0.0031 0.5467 0.090 Uiso 1 1 calc R . .
C10 C 0.7158(2) 0.05618(18) 0.5107(2) 0.0796(14) Uani 1 1 d . . .
H10 H 0.6975 0.0573 0.4858 0.096 Uiso 1 1 calc R . .
C11 C 0.75673(19) 0.08679(17) 0.5110(2) 0.0752(13) Uani 1 1 d . . .
H11 H 0.7660 0.1084 0.4859 0.090 Uiso 1 1 calc R . .
C12 C 0.94196(19) 0.15869(19) 0.5705(2) 0.0784(14) Uani 1 1 d . . .
H12 H 0.9346 0.1319 0.5811 0.094 Uiso 1 1 calc R . .
C13 C 0.98346(19) 0.1881(2) 0.5680(2) 0.0856(15) Uani 1 1 d . . .
H13 H 1.0039 0.1819 0.5778 0.103 Uiso 1 1 calc R . .
C14 C 0.99324(19) 0.2276(2) 0.5499(2) 0.0839(15) Uani 1 1 d . . .
H14 H 1.0209 0.2482 0.5463 0.101 Uiso 1 1 calc R . .
C15 C 0.96286(17) 0.23606(19) 0.5377(2) 0.0736(13) Uani 1 1 d . . .
H15 H 0.9693 0.2626 0.5270 0.088 Uiso 1 1 calc R . .
C16 C 0.92194(16) 0.20464(16) 0.54113(18) 0.0658(11) Uani 1 1 d . . .
C17 C 0.88431(16) 0.21008(17) 0.52860(19) 0.0692(12) Uani 1 1 d . . .
C18 C 0.77316(17) 0.09649(19) 0.8555(2) 0.0761(13) Uani 1 1 d . . .
C19 C 0.77432(18) 0.1124(2) 0.9068(2) 0.0795(14) Uani 1 1 d . . .
H19 H 0.7823 0.1402 0.9109 0.095 Uiso 1 1 calc R . .
C20 C 0.7635(2) 0.0866(2) 0.9524(2) 0.0842(15) Uani 1 1 d . . .
H20 H 0.7642 0.0967 0.9874 0.101 Uiso 1 1 calc R . .
C21 C 0.7519(2) 0.0463(2) 0.9437(2) 0.0935(18) Uani 1 1 d . . .
H21 H 0.7441 0.0280 0.9731 0.112 Uiso 1 1 calc R . .
C22 C 0.75180(19) 0.03249(18) 0.8926(2) 0.0808(15) Uani 1 1 d . . .
H22 H 0.7442 0.0048 0.8883 0.097 Uiso 1 1 calc R . .
C23 C 0.71392(16) 0.07466(17) 0.6746(2) 0.0711(13) Uani 1 1 d . . .
C24 C 0.67278(17) 0.06700(18) 0.6537(2) 0.0784(14) Uani 1 1 d . . .
H24A H 0.6675 0.0880 0.6686 0.094 Uiso 1 1 calc R . .
H24B H 0.6743 0.0700 0.6142 0.094 Uiso 1 1 calc R . .
C25 C 0.63715(19) 0.0253(2) 0.6678(3) 0.0988(19) Uani 1 1 d . . .
H25A H 0.6120 0.0227 0.6534 0.148 Uiso 1 1 calc R . .
H25B H 0.6350 0.0221 0.7068 0.148 Uiso 1 1 calc R . .
H25C H 0.6416 0.0041 0.6522 0.148 Uiso 1 1 calc R . .
O14 O 0.8279(3) 0.0828(3) 0.3734(3) 0.406(16) Uani 1 1 d D A 2
O15 O 0.8302(10) 0.1264(8) 0.3145(8) 0.468(16) Uiso 1 1 d D A 2
O13 O 0.8180(13) 0.1303(11) 0.4113(8) 1.70(19) Uiso 1 1 d D A 2
N6 N 0.8246(4) 0.1148(4) 0.3671(7) 0.370(17) Uani 1 1 d D A 2

loop_
_atom_site_aniso_label
_atom_site_aniso_U_11
_atom_site_aniso_U_22
_atom_site_aniso_U_33
_atom_site_aniso_U_23
_atom_site_aniso_U_13
_atom_site_aniso_U_12
Gd1 0.0762(2) 0.06602(19) 0.0675(2) 0.00298(10) 0.00536(11) 0.03518(14)
Mn1 0.0676(4) 0.0617(4) 0.0587(4) -0.0012(3) 0.0049(3) 0.0319(3)
Mn2 0.0695(4) 0.0640(4) 0.0620(4) -0.0031(3) 0.0058(3) 0.0310(4)
O1 0.074(2) 0.0680(19) 0.0577(17) -0.0041(14) 0.0084(15) 0.0320(17)
O2 0.071(2) 0.0697(19) 0.0577(16) -0.0001(14) 0.0078(14) 0.0359(16)
O3 0.0685(19) 0.0610(18) 0.0696(18) -0.0050(15) 0.0065(15) 0.0301(16)
O4 0.073(2) 0.0661(19) 0.0645(18) -0.0004(15) 0.0043(15) 0.0307(17)
O5 0.072(2) 0.0631(19) 0.0688(18) -0.0013(15) -0.0014(15) 0.0332(17)
O6 0.069(2) 0.067(2) 0.075(2) 0.0008(16) 0.0067(16) 0.0305(17)
O7 0.088(2) 0.071(2) 0.074(2) -0.0060(17) 0.0127(19) 0.0342(19)
O8 0.093(3) 0.081(2) 0.069(2) -0.0036(18) 0.0121(19) 0.039(2)
O9 0.087(3) 0.091(3) 0.094(3) -0.012(2) 0.009(2) 0.023(2)
O10 0.119(3) 0.088(3) 0.092(3) 0.012(2) 0.009(2) 0.058(3)
O11 0.095(3) 0.113(3) 0.110(3) 0.015(3) -0.015(2) 0.058(3)
O12 0.108(3) 0.097(3) 0.076(2) -0.011(2) 0.016(2) 0.051(3)
O16 0.073(2) 0.0645(18) 0.0597(16) -0.0033(14) -0.0003(14) 0.0351(16)
N1 0.080(3) 0.066(3) 0.090(3) 0.005(2) 0.013(2) 0.036(2)
N2 0.077(3) 0.064(2) 0.062(2) -0.0082(18) -0.0020(19) 0.033(2)
N3 0.074(3) 0.069(3) 0.065(2) -0.0016(19) 0.0124(19) 0.034(2)
N4 0.078(3) 0.076(3) 0.070(2) 0.007(2) 0.003(2) 0.033(2)
N5 0.087(3) 0.081(3) 0.072(3) -0.004(2) 0.008(2) 0.032(3)
C1 0.125(5) 0.072(4) 0.102(4) 0.013(3) 0.026(4) 0.052(4)
C2 0.135(6) 0.070(4) 0.129(6) 0.009(4) 0.030(5) 0.058(4)
C3 0.108(5) 0.079(4) 0.108(4) -0.005(3) 0.011(4) 0.058(4)
C4 0.091(4) 0.079(3) 0.076(3) -0.010(3) 0.002(3) 0.046(3)
C5 0.076(3) 0.072(3) 0.073(3) -0.005(2) 0.002(2) 0.040(3)
C6 0.066(3) 0.061(3) 0.078(3) -0.006(2) 0.004(2) 0.032(2)
C7 0.074(3) 0.061(3) 0.065(3) -0.010(2) 0.004(2) 0.035(2)
C8 0.072(3) 0.073(3) 0.071(3) -0.007(2) 0.006(2) 0.035(3)
C9 0.075(3) 0.070(3) 0.078(3) -0.019(3) -0.005(3) 0.034(3)
C10 0.092(4) 0.082(4) 0.071(3) -0.017(3) -0.019(3) 0.048(3)
C11 0.089(4) 0.072(3) 0.066(3) -0.002(2) -0.005(3) 0.041(3)
C12 0.086(4) 0.082(3) 0.077(3) 0.009(3) 0.020(3) 0.049(3)
C13 0.079(4) 0.094(4) 0.085(3) 0.009(3) 0.013(3) 0.044(3)
C14 0.072(3) 0.095(4) 0.077(3) -0.005(3) 0.010(3) 0.036(3)
C15 0.071(3) 0.086(3) 0.061(3) -0.008(2) 0.006(2) 0.037(3)
C16 0.069(3) 0.073(3) 0.055(2) -0.002(2) 0.005(2) 0.035(2)
C17 0.072(3) 0.074(3) 0.058(2) 0.001(2) 0.003(2) 0.034(3)
C18 0.071(3) 0.086(4) 0.067(3) 0.008(3) 0.003(2) 0.036(3)
C19 0.080(3) 0.085(4) 0.066(3) -0.001(3) 0.012(2) 0.036(3)
C20 0.092(4) 0.091(4) 0.060(3) 0.006(3) 0.006(3) 0.040(3)
C21 0.086(4) 0.114(5) 0.067(3) 0.016(3) 0.005(3) 0.040(4)
C22 0.079(3) 0.080(4) 0.071(3) 0.013(3) 0.002(3) 0.029(3)
C23 0.068(3) 0.075(3) 0.072(3) -0.014(3) -0.004(2) 0.037(3)
C24 0.075(3) 0.081(3) 0.079(3) -0.008(3) -0.004(3) 0.039(3)
C25 0.067(3) 0.094(4) 0.127(5) -0.009(4) -0.009(3) 0.034(3)
O14 0.145(8) 0.39(2) 0.321(14) 0.214(16) -0.124(9) -0.142(12)
N6 0.129(9) 0.231(15) 0.56(4) 0.25(2) -0.089(14) -0.056(10)

loop_
_atom_type_symbol
_atom_type_description
_atom_type_scat_dispersion_real
_atom_type_scat_dispersion_imag
_atom_type_scat_source
C C 0.0030 0.0020 'International Tables Vol C Tables 4.2.6.8 and 6.1.1.4'
H H 0.0000 0.0000 'International Tables Vol C Tables 4.2.6.8 and 6.1.1.4'
N N 0.0060 0.0030 'International Tables Vol C Tables 4.2.6.8 and 6.1.1.4'
O O 0.0110 0.0060 'International Tables Vol C Tables 4.2.6.8 and 6.1.1.4'
Mn Mn 0.3370 0.7280 'International Tables Vol C Tables 4.2.6.8 and 6.1.1.4'
Gd Gd -0.1650 3.9040 'International Tables Vol C Tables 4.2.6.8 and 6.1.1.4'

loop_
_geom_angle_atom_site_label_1
_geom_angle_atom_site_label_2
_geom_angle_atom_site_label_3
_geom_angle
_geom_angle_site_symmetry_1
_geom_angle_site_symmetry_3
O16 Gd1 O2 65.70(11) . .
O16 Gd1 O6 75.21(12) . .
O2 Gd1 O6 74.26(12) . .
O16 Gd1 O10 134.73(14) . .
O2 Gd1 O10 134.78(14) . .
O6 Gd1 O10 141.32(15) . .
O16 Gd1 O11 76.67(14) . .
O2 Gd1 O11 77.38(15) . .
O6 Gd1 O11 146.24(14) . .
O10 Gd1 O11 72.44(17) . .
O16 Gd1 O7 109.95(12) . .
O2 Gd1 O7 143.86(13) . .
O6 Gd1 O7 70.17(13) . .
O10 Gd1 O7 75.43(15) . .
O11 Gd1 O7 138.25(16) . .
O16 Gd1 O8 144.61(12) . .
O2 Gd1 O8 110.40(12) . .
O6 Gd1 O8 70.19(13) . .
O10 Gd1 O8 74.66(16) . .
O11 Gd1 O8 138.40(15) . .
O7 Gd1 O8 50.95(12) . .
O16 Gd1 N1 63.90(13) . .
O2 Gd1 N1 128.32(13) . .
O6 Gd1 N1 102.86(14) . .
O10 Gd1 N1 79.00(15) . .
O11 Gd1 N1 80.82(17) . .
O7 Gd1 N1 67.36(14) . .
O8 Gd1 N1 116.91(14) . .
O16 Gd1 N4 127.75(13) . .
O2 Gd1 N4 63.89(13) . .
O6 Gd1 N4 103.12(14) . .
O10 Gd1 N4 78.14(15) . .
O11 Gd1 N4 79.98(16) . .
O7 Gd1 N4 118.49(13) . .
O8 Gd1 N4 68.86(13) . .
N1 Gd1 N4 153.68(16) . .
O16 Gd1 N5 127.63(12) . .
O2 Gd1 N5 128.12(13) . .
O6 Gd1 N5 65.23(14) . .
O10 Gd1 N5 76.11(16) . .
O11 Gd1 N5 148.53(16) . .
O7 Gd1 N5 25.20(12) . .
O8 Gd1 N5 26.02(12) . .
N1 Gd1 N5 92.35(14) . .
N4 Gd1 N5 94.68(14) . .
O16 Gd1 Mn1 33.44(8) . .
O2 Gd1 Mn1 33.25(7) . .
O6 Gd1 Mn1 65.63(9) . .
O10 Gd1 Mn1 153.04(12) . .
O11 Gd1 Mn1 80.60(12) . .
O7 Gd1 Mn1 128.16(9) . .
O8 Gd1 Mn1 128.79(10) . .
N1 Gd1 Mn1 97.34(10) . .
N4 Gd1 Mn1 97.10(10) . .
N5 Gd1 Mn1 130.85(11) . .
O1 Mn1 O1 81.81(14) . 13_656
O1 Mn1 O2 96.27(14) . .
O1 Mn1 O2 166.43(16) 13_656 .
O1 Mn1 O16 166.75(16) . .
O1 Mn1 O16 96.14(14) 13_656 .
O2 Mn1 O16 82.63(14) . .
O1 Mn1 O5 100.81(15) . .
O1 Mn1 O5 101.75(15) 13_656 .
O2 Mn1 O5 91.81(14) . .
O16 Mn1 O5 92.43(14) . .
O1 Mn1 Mn1 40.94(9) . 13_656
O1 Mn1 Mn1 40.87(10) 13_656 13_656
O2 Mn1 Mn1 135.71(11) . 13_656
O16 Mn1 Mn1 135.59(11) . 13_656
O5 Mn1 Mn1 104.99(10) . 13_656
O1 Mn1 Gd1 138.37(10) . .
O1 Mn1 Gd1 138.02(11) 13_656 .
O2 Mn1 Gd1 42.10(10) . .
O16 Mn1 Gd1 41.89(9) . .
O5 Mn1 Gd1 84.51(9) . .
Mn1 Mn1 Gd1 170.50(4) 13_656 .
O4 Mn2 O3 178.56(15) . .
O4 Mn2 O1 89.39(15) . 13_656
O3 Mn2 O1 89.71(14) . 13_656
O4 Mn2 N2 97.92(17) . .
O3 Mn2 N2 81.01(16) . .
O1 Mn2 N2 93.23(15) 13_656 .
O4 Mn2 N3 81.18(17) . .
O3 Mn2 N3 99.99(17) . .
O1 Mn2 N3 93.09(15) 13_656 .
N2 Mn2 N3 173.61(16) . .
O4 Mn2 O12 92.09(16) . .
O3 Mn2 O12 88.83(16) . .
O1 Mn2 O12 178.38(17) 13_656 .
N2 Mn2 O12 87.23(17) . .
N3 Mn2 O12 86.48(17) . .
Mn1 O1 Mn1 98.19(14) . 13_656
Mn1 O1 Mn2 130.75(18) . 13_656
Mn1 O1 Mn2 131.06(19) 13_656 13_656
C17 O2 Mn1 126.3(3) 13_656 .
C17 O2 Gd1 126.8(3) 13_656 .
Mn1 O2 Gd1 104.64(13) . .
C6 O3 Mn2 115.4(3) . .
C17 O4 Mn2 115.4(3) . .
C23 O5 Mn1 124.2(3) . .
C23 O6 Gd1 142.4(3) . .
N5 O7 Gd1 96.5(3) . .
N5 O8 Gd1 94.3(3) . .
C6 O16 Mn1 125.6(3) . .
C6 O16 Gd1 127.0(3) . .
Mn1 O16 Gd1 104.67(13) . .
C5 N1 C1 115.3(5) . .
C5 N1 Gd1 119.1(3) . .
C1 N1 Gd1 125.6(4) . .
C7 N2 C11 119.4(5) . .
C7 N2 Mn2 111.0(3) . .
C11 N2 Mn2 129.6(4) . .
C16 N3 C12 118.5(5) . .
C16 N3 Mn2 111.1(4) . .
C12 N3 Mn2 130.2(4) . .
C22 N4 C18 116.5(5) . .
C22 N4 Gd1 125.4(4) . .
C18 N4 Gd1 118.2(3) . .
O9 N5 O7 122.9(5) . .
O9 N5 O8 120.1(5) . .
O7 N5 O8 117.0(5) . .
O9 N5 Gd1 171.6(4) . .
O7 N5 Gd1 58.3(3) . .
O8 N5 Gd1 59.6(3) . .
C2 C1 N1 124.4(6) . .
C1 C2 C3 119.7(6) . .
C4 C3 C2 118.6(6) . .
C3 C4 C5 118.8(6) . .
N1 C5 C4 123.2(5) . .
N1 C5 C6 116.5(4) . .
C4 C5 C6 120.1(5) . .
O3 C6 O16 112.6(4) . .
O3 C6 C5 107.8(4) . .
O16 C6 C5 108.6(4) . .
O3 C6 C7 108.6(4) . .
O16 C6 C7 109.4(4) . .
C5 C6 C7 109.9(4) . .
N2 C7 C8 122.1(5) . .
N2 C7 C6 114.3(4) . .
C8 C7 C6 123.6(5) . .
C7 C8 C9 118.7(5) . .
C10 C9 C8 118.8(5) . .
C9 C10 C11 120.0(5) . .
N2 C11 C10 120.9(5) . .
N3 C12 C13 123.3(6) . .
C12 C13 C14 116.6(6) . .
C15 C14 C13 120.5(6) . .
C14 C15 C16 119.1(6) . .
N3 C16 C15 121.9(5) . .
N3 C16 C17 113.6(4) . .
C15 C16 C17 124.4(5) . .
O4 C17 O2 112.7(4) . 13_656
O4 C17 C18 107.7(4) . 13_656
O2 C17 C18 109.3(4) 13_656 13_656
O4 C17 C16 108.9(4) . .
O2 C17 C16 109.2(4) 13_656 .
C18 C17 C16 109.0(4) 13_656 .
N4 C18 C19 122.0(5) . .
N4 C18 C17 117.0(5) . 13_656
C19 C18 C17 120.9(5) . 13_656
C18 C19 C20 119.7(6) . .
C21 C20 C19 117.4(5) . .
C20 C21 C22 120.3(6) . .
N4 C22 C21 124.1(6) . .
O6 C23 O5 123.3(5) . .
O6 C23 C24 118.8(5) . .
O5 C23 C24 117.9(5) . .
C25 C24 C23 114.2(5) . .
O14 N6 O13 116.2(8) . .
O14 N6 O15 110.4(9) . .
O13 N6 O15 133.3(10) . .

loop_
_geom_bond_atom_site_label_1
_geom_bond_atom_site_label_2
_geom_bond_distance
_geom_bond_site_symmetry_2
Gd1 O16 2.358(3) .
Gd1 O2 2.367(3) .
Gd1 O6 2.388(4) .
Gd1 O10 2.393(4) .
Gd1 O11 2.428(5) .
Gd1 O7 2.502(4) .
Gd1 O8 2.528(4) .
Gd1 N1 2.568(5) .
Gd1 N4 2.593(4) .
Gd1 N5 2.921(5) .
Gd1 Mn1 3.4157(8) .
Mn1 O1 1.853(3) .
Mn1 O1 1.856(3) 13_656
Mn1 O2 1.936(3) .
Mn1 O16 1.946(3) .
Mn1 O5 2.157(4) .
Mn1 Mn1 2.8031(14) 13_656
Mn2 O4 1.861(4) .
Mn2 O3 1.865(4) .
Mn2 O1 2.003(3) 13_656
Mn2 N2 2.089(4) .
Mn2 N3 2.098(4) .
Mn2 O12 2.187(4) .
O1 Mn1 1.856(3) 13_656
O1 Mn2 2.003(3) 13_656
O2 C17 1.405(6) 13_656
O3 C6 1.396(6) .
O4 C17 1.394(6) .
O5 C23 1.280(6) .
O6 C23 1.247(6) .
O7 N5 1.252(6) .
O8 N5 1.285(6) .
O9 N5 1.230(7) .
O16 C6 1.409(6) .
N1 C5 1.349(7) .
N1 C1 1.360(8) .
N2 C7 1.332(7) .
N2 C11 1.349(7) .
N3 C16 1.331(7) .
N3 C12 1.340(7) .
N4 C22 1.339(7) .
N4 C18 1.352(7) .
C1 C2 1.341(9) .
C2 C3 1.378(10) .
C3 C4 1.364(8) .
C4 C5 1.398(8) .
C5 C6 1.525(7) .
C6 C7 1.538(7) .
C7 C8 1.370(8) .
C8 C9 1.391(8) .
C9 C10 1.364(8) .
C10 C11 1.373(8) .
C12 C13 1.377(9) .
C13 C14 1.401(9) .
C14 C15 1.350(8) .
C15 C16 1.384(7) .
C16 C17 1.543(7) .
C17 O2 1.405(6) 13_656
C17 C18 1.521(7) 13_656
C18 C19 1.376(8) .
C18 C17 1.521(7) 13_656
C19 C20 1.394(8) .
C20 C21 1.356(10) .
C21 C22 1.350(9) .
C23 C24 1.500(8) .
C24 C25 1.494(9) .
O14 N6 1.265(9) .
O15 N6 1.337(8) .
O13 N6 1.307(9) .

loop_
_platon_squeeze_void_nr
_platon_squeeze_void_average_x
_platon_squeeze_void_average_y
_platon_squeeze_void_average_z
_platon_squeeze_void_volume
_platon_squeeze_void_count_electrons
_platon_squeeze_void_content
1 -0.015 -0.010 -0.001 16762 3165 ' '
